data_2207585
loop_
_publ_author_name
'Shishkina, Svetlana V.'
'Shishkin, Oleg V.'
'Ukrainets, Igor V.'
'Sidorenko, Lyudmila V.'

_publ_section_title
;
 Methyl 1-acetonyl-4-hydroxy-2-oxo-1,2-dihydroquinoline-3-carboxylate
;
_journal_coeditor_code KP6069
_journal_issue 12
_journal_name_full 'Acta Crystallographica Section E'
_journal_page_first o4180
_journal_page_last o4182
_journal_paper_doi 10.1107/S1600536805037463
_journal_volume 61
_journal_year 2005
_chemical_formula_iupac 'C14 H13 N O5'
_chemical_formula_moiety 'C14 H13 N O5'
_chemical_formula_sum 'C14 H13 N O5'
_chemical_formula_weight 275.25
_chemical_name_systematic
;
Methyl 1-acetonyl-4-hydroxy-2-oxo-1,2-dihydroquinoline-3-carboxylate
;
_space_group_IT_number 14
_symmetry_cell_setting monoclinic
_symmetry_space_group_name_Hall '-P 2ybc'
_symmetry_space_group_name_H-M 'P 1 21/c 1'
_atom_sites_solution_hydrogens geom
_atom_sites_solution_primary direct
_atom_sites_solution_secondary difmap
_audit_creation_method SHELXL-97
_cell_angle_alpha 90.00
_cell_angle_beta 109.77(3)
_cell_angle_gamma 90.00
_cell_formula_units_Z 4
_cell_length_a 11.084(4)
_cell_length_b 15.120(5)
_cell_length_c 8.133(3)
_cell_measurement_reflns_used 12
_cell_measurement_temperature 293(2)
_cell_measurement_theta_max 25
_cell_measurement_theta_min 2
_cell_volume 1282.7(8)
_computing_cell_refinement P3
_computing_data_collection 'P3 (Siemens, 1989)'
_computing_data_reduction 'XDISK (Siemens, 1991)'
_computing_molecular_graphics 'XP (Siemens, 1991)'
_computing_publication_material SHELXL97
_computing_structure_refinement 'SHELXL97 (Sheldrick, 1997)'
_computing_structure_solution 'SHELXS97 (Sheldrick, 1990)'
_diffrn_ambient_temperature 293(2)
_diffrn_measured_fraction_theta_full 0.982
_diffrn_measured_fraction_theta_max 0.982
_diffrn_measurement_device_type 'Siemens P3/PC'
_diffrn_measurement_method \w--2\q
_diffrn_radiation_monochromator graphite
_diffrn_radiation_source 'fine-focus sealed tube'
_diffrn_radiation_type MoK\a
_diffrn_radiation_wavelength 0.71073
_diffrn_reflns_av_R_equivalents 0.0686
_diffrn_reflns_av_sigmaI/netI 0.1795
_diffrn_reflns_limit_h_max 12
_diffrn_reflns_limit_h_min -13
_diffrn_reflns_limit_k_max 0
_diffrn_reflns_limit_k_min -18
_diffrn_reflns_limit_l_max 9
_diffrn_reflns_limit_l_min 0
_diffrn_reflns_number 2406
_diffrn_reflns_theta_full 25.05
_diffrn_reflns_theta_max 25.05
_diffrn_reflns_theta_min 1.95
_diffrn_standards_decay_% 5
_diffrn_standards_interval_count 98
_diffrn_standards_number 2
_exptl_absorpt_coefficient_mu 0.110
_exptl_absorpt_correction_T_max 0.9784
_exptl_absorpt_correction_T_min 0.9575
_exptl_absorpt_correction_type none
_exptl_crystal_colour colourless
_exptl_crystal_density_diffrn 1.425
_exptl_crystal_density_method 'not measured'
_exptl_crystal_description plate
_exptl_crystal_F_000 576
_exptl_crystal_size_max 0.40
_exptl_crystal_size_mid 0.20
_exptl_crystal_size_min 0.20
_refine_diff_density_max 0.168
_refine_diff_density_min -0.165
_refine_ls_extinction_coef 0.0044(13)
_refine_ls_extinction_expression Fc^*^=kFc[1+0.001xFc^2^\l^3^/sin(2\q)]^-1/4^
_refine_ls_extinction_method SHELXL97
_refine_ls_goodness_of_fit_ref 0.876
_refine_ls_hydrogen_treatment constr
_refine_ls_matrix_type full
_refine_ls_number_parameters 185
_refine_ls_number_reflns 2238
_refine_ls_number_restraints 0
_refine_ls_restrained_S_all 0.876
_refine_ls_R_factor_all 0.2255
_refine_ls_R_factor_gt 0.0489
_refine_ls_shift/su_max 0.000
_refine_ls_shift/su_mean 0.000
_refine_ls_structure_factor_coef Fsqd
_refine_ls_weighting_details 'calc w=1/[\s^2^(Fo^2^)+(0.0631P)^2^] where P=(Fo^2^+2Fc^2^)/3'
_refine_ls_weighting_scheme calc
_refine_ls_wR_factor_gt 0.1028
_refine_ls_wR_factor_ref 0.1384
_reflns_number_gt 857
_reflns_number_total 2238
_reflns_threshold_expression I>2\s(I)
_cod_data_source_file kp6069.cif
_cod_data_source_block I
_cod_original_sg_symbol_Hall '-p 2ybc'
_cod_original_sg_symbol_H-M 'P 21/c'
_cod_database_code 2207585
_cod_database_fobs_code 2207585

loop_
_symmetry_equiv_pos_as_xyz
'x, y, z'
'-x, y+1/2, -z+1/2'
'-x, -y, -z'
'x, -y-1/2, z-1/2'

loop_
_atom_site_label
_atom_site_fract_x
_atom_site_fract_y
_atom_site_fract_z
_atom_site_U_iso_or_equiv
_atom_site_adp_type
_atom_site_calc_flag
_atom_site_refinement_flags
_atom_site_occupancy
_atom_site_type_symbol
N1 0.3973(2) 0.6718(2) 0.0847(3) 0.0402(8) Uani d . 1 N
C1 0.3563(3) 0.7574(2) 0.0954(4) 0.0424(10) Uani d . 1 C
O1 0.3812(2) 0.52387(17) 0.1113(4) 0.0651(9) Uani d . 1 O
O2 0.0598(2) 0.71380(18) 0.1722(4) 0.0700(9) Uani d . 1 O
H2O 0.0291 0.6674 0.1922 0.105 Uiso calc R 1 H
C2 0.4280(4) 0.8300(3) 0.0789(4) 0.0553(11) Uani d . 1 C
H2 0.5050 0.8215 0.0589 0.066 Uiso calc R 1 H
O3 0.0352(2) 0.55035(19) 0.1995(4) 0.0700(9) Uani d . 1 O
C3 0.3860(5) 0.9144(3) 0.0920(5) 0.0665(13) Uani d . 1 C
H3 0.4348 0.9626 0.0808 0.080 Uiso calc R 1 H
O4 0.1956(2) 0.46152(18) 0.2068(3) 0.0632(8) Uani d . 1 O
C4 0.2727(5) 0.9283(3) 0.1213(5) 0.0700(13) Uani d . 1 C
H4 0.2450 0.9856 0.1296 0.084 Uiso calc R 1 H
C5 0.2009(4) 0.8583(3) 0.1382(5) 0.0612(12) Uani d . 1 C
H5 0.1239 0.8680 0.1576 0.073 Uiso calc R 1 H
O5 0.6342(2) 0.67652(19) 0.3442(4) 0.0686(9) Uani d . 1 O
C6 0.2422(3) 0.7712(2) 0.1265(5) 0.0445(10) Uani d . 1 C
C7 0.1695(3) 0.6971(3) 0.1468(5) 0.0483(10) Uani d . 1 C
C8 0.2147(3) 0.6118(2) 0.1475(4) 0.0415(9) Uani d . 1 C
C9 0.3341(3) 0.5963(3) 0.1141(5) 0.0439(9) Uani d . 1 C
C10 0.1411(4) 0.5399(3) 0.1835(5) 0.0513(10) Uani d . 1 C
C11 0.1276(4) 0.3896(3) 0.2520(7) 0.0998(18) Uani d . 1 C
H11A 0.0491 0.3789 0.1576 0.150 Uiso calc R 1 H
H11B 0.1088 0.4046 0.3555 0.150 Uiso calc R 1 H
H11C 0.1797 0.3373 0.2732 0.150 Uiso calc R 1 H
C12 0.5136(3) 0.6553(2) 0.0440(4) 0.0462(10) Uani d . 1 C
H12B 0.5175 0.6972 -0.0444 0.055 Uiso calc R 1 H
H12A 0.5086 0.5964 -0.0054 0.055 Uiso calc R 1 H
C13 0.6354(3) 0.6624(2) 0.1989(5) 0.0446(9) Uani d . 1 C
C14 0.7553(3) 0.6508(2) 0.1574(5) 0.0608(11) Uani d . 1 C
H14A 0.7531 0.5948 0.1007 0.091 Uiso calc R 1 H
H14B 0.8278 0.6525 0.2635 0.091 Uiso calc R 1 H
H14C 0.7623 0.6975 0.0813 0.091 Uiso calc R 1 H

loop_
_atom_site_aniso_label
_atom_site_aniso_U_11
_atom_site_aniso_U_22
_atom_site_aniso_U_33
_atom_site_aniso_U_12
_atom_site_aniso_U_13
_atom_site_aniso_U_23
N1 0.0312(16) 0.053(2) 0.0397(19) 0.0038(15) 0.0155(16) -0.0036(16)
C1 0.041(2) 0.047(3) 0.036(2) -0.002(2) 0.009(2) -0.0008(19)
O1 0.0575(18) 0.0483(18) 0.097(2) 0.0129(15) 0.0364(18) -0.0009(16)
O2 0.0434(17) 0.080(2) 0.096(2) 0.0146(15) 0.0358(17) -0.003(2)
C2 0.062(3) 0.063(3) 0.040(2) -0.007(2) 0.016(2) 0.002(2)
O3 0.0402(17) 0.092(2) 0.083(2) -0.0078(15) 0.0277(16) 0.0004(17)
C3 0.091(4) 0.055(3) 0.047(3) -0.013(3) 0.014(3) -0.002(2)
O4 0.0543(17) 0.0568(19) 0.078(2) -0.0060(16) 0.0212(16) 0.0135(17)
C4 0.103(4) 0.041(3) 0.063(3) 0.012(3) 0.024(3) 0.002(2)
C5 0.069(3) 0.056(3) 0.057(3) 0.014(3) 0.019(2) -0.004(2)
O5 0.0513(18) 0.106(2) 0.0484(17) 0.0154(16) 0.0167(15) -0.0058(17)
C6 0.045(2) 0.043(3) 0.042(2) 0.004(2) 0.010(2) -0.007(2)
C7 0.031(2) 0.065(3) 0.045(2) 0.009(2) 0.0089(19) -0.001(2)
C8 0.030(2) 0.049(3) 0.043(2) -0.001(2) 0.0077(18) -0.001(2)
C9 0.035(2) 0.053(3) 0.042(2) 0.000(2) 0.0110(19) 0.003(2)
C10 0.041(2) 0.056(3) 0.052(3) 0.000(2) 0.009(2) 0.000(2)
C11 0.091(4) 0.090(4) 0.115(5) -0.030(3) 0.030(4) 0.026(3)
C12 0.045(2) 0.058(3) 0.042(2) -0.0052(19) 0.023(2) -0.007(2)
C13 0.038(2) 0.044(2) 0.056(3) -0.0007(17) 0.021(2) -0.002(2)
C14 0.040(2) 0.065(3) 0.085(3) 0.0035(19) 0.032(2) -0.002(2)

loop_
_atom_type_symbol
_atom_type_description
_atom_type_scat_dispersion_real
_atom_type_scat_dispersion_imag
_atom_type_scat_source
C C 0.0033 0.0016 'International Tables Vol C Tables 4.2.6.8 and 6.1.1.4'
H H 0.0000 0.0000 'International Tables Vol C Tables 4.2.6.8 and 6.1.1.4'
N N 0.0061 0.0033 'International Tables Vol C Tables 4.2.6.8 and 6.1.1.4'
O O 0.0106 0.0060 'International Tables Vol C Tables 4.2.6.8 and 6.1.1.4'

loop_
_geom_angle_atom_site_label_1
_geom_angle_atom_site_label_2
_geom_angle_atom_site_label_3
_geom_angle
C1 N1 C9 123.9(3)
C1 N1 C12 120.6(3)
C9 N1 C12 115.5(3)
N1 C1 C6 119.4(3)
N1 C1 C2 121.5(3)
C6 C1 C2 119.1(4)
C7 O2 H2O 109.5
C3 C2 C1 120.4(4)
C3 C2 H2 119.8
C1 C2 H2 119.8
C4 C3 C2 120.6(4)
C4 C3 H3 119.7
C2 C3 H3 119.7
C10 O4 C11 117.6(3)
C5 C4 C3 120.1(4)
C5 C4 H4 119.9
C3 C4 H4 119.9
C4 C5 C6 120.4(4)
C4 C5 H5 119.8
C6 C5 H5 119.8
C1 C6 C5 119.4(4)
C1 C6 C7 119.4(3)
C5 C6 C7 121.2(4)
O2 C7 C8 121.8(4)
O2 C7 C6 117.0(3)
C8 C7 C6 121.1(3)
C7 C8 C10 118.2(3)
C7 C8 C9 120.0(3)
C10 C8 C9 121.8(4)
O1 C9 N1 119.2(3)
O1 C9 C8 124.8(4)
N1 C9 C8 116.0(4)
O3 C10 O4 120.4(4)
O3 C10 C8 123.2(4)
O4 C10 C8 116.3(3)
O4 C11 H11A 109.5
O4 C11 H11B 109.5
H11A C11 H11B 109.5
O4 C11 H11C 109.5
H11A C11 H11C 109.5
H11B C11 H11C 109.5
N1 C12 C13 114.1(3)
N1 C12 H12B 108.7
C13 C12 H12B 108.7
N1 C12 H12A 108.7
C13 C12 H12A 108.7
H12B C12 H12A 107.6
O5 C13 C14 123.4(4)
O5 C13 C12 121.9(3)
C14 C13 C12 114.7(3)
C13 C14 H14A 109.5
C13 C14 H14B 109.5
H14A C14 H14B 109.5
C13 C14 H14C 109.5
H14A C14 H14C 109.5
H14B C14 H14C 109.5

loop_
_geom_bond_atom_site_label_1
_geom_bond_atom_site_label_2
_geom_bond_distance
_geom_bond_publ_flag
N1 C1 1.385(4) yes
N1 C9 1.402(4) yes
N1 C12 1.457(4) no
C1 C6 1.386(4) no
C1 C2 1.388(5) no
O1 C9 1.216(4) yes
O2 C7 1.324(4) yes
O2 H2O 0.8200 no
C2 C3 1.375(5) no
C2 H2 0.9300 no
O3 C10 1.234(4) yes
C3 C4 1.370(5) no
C3 H3 0.9300 no
O4 C10 1.315(4) yes
O4 C11 1.440(4) no
C4 C5 1.358(5) no
C4 H4 0.9300 no
C5 C6 1.408(5) no
C5 H5 0.9300 no
O5 C13 1.205(4) no
C6 C7 1.422(5) yes
C7 C8 1.384(5) yes
C8 C10 1.447(5) yes
C8 C9 1.457(5) no
C11 H11A 0.9600 no
C11 H11B 0.9600 no
C11 H11C 0.9600 no
C12 C13 1.507(5) no
C12 H12B 0.9700 no
C12 H12A 0.9700 no
C13 C14 1.488(4) no
C14 H14A 0.9600 no
C14 H14B 0.9600 no
C14 H14C 0.9600 no

loop_
_geom_hbond_atom_site_label_D
_geom_hbond_atom_site_label_H
_geom_hbond_atom_site_label_A
_geom_hbond_distance_DH
_geom_hbond_distance_HA
_geom_hbond_distance_DA
_geom_hbond_angle_DHA
_geom_hbond_publ_flag
O2 H2O O3 0.82 1.77 2.505(4) 148 yes

loop_
_geom_torsion_atom_site_label_1
_geom_torsion_atom_site_label_2
_geom_torsion_atom_site_label_3
_geom_torsion_atom_site_label_4
_geom_torsion
C9 N1 C1 C6 -4.1(5)
C12 N1 C1 C6 177.1(3)
C9 N1 C1 C2 174.7(3)
C12 N1 C1 C2 -4.1(5)
N1 C1 C2 C3 -179.3(3)
C6 C1 C2 C3 -0.5(5)
C1 C2 C3 C4 -0.1(6)
C2 C3 C4 C5 0.2(6)
C3 C4 C5 C6 0.2(6)
N1 C1 C6 C5 179.7(3)
C2 C1 C6 C5 0.9(5)
N1 C1 C6 C7 0.0(5)
C2 C1 C6 C7 -178.8(3)
C4 C5 C6 C1 -0.8(5)
C4 C5 C6 C7 178.9(4)
C1 C6 C7 O2 -178.5(3)
C5 C6 C7 O2 1.9(5)
C1 C6 C7 C8 4.3(5)
C5 C6 C7 C8 -175.4(4)
O2 C7 C8 C10 -2.3(5)
C6 C7 C8 C10 174.8(3)
O2 C7 C8 C9 178.3(3)
C6 C7 C8 C9 -4.6(5)
C1 N1 C9 O1 -175.9(3)
C12 N1 C9 O1 3.0(5)
C1 N1 C9 C8 3.6(5)
C12 N1 C9 C8 -177.4(3)
C7 C8 C9 O1 -179.7(4)
C10 C8 C9 O1 0.9(6)
C7 C8 C9 N1 0.7(5)
C10 C8 C9 N1 -178.7(3)
C11 O4 C10 O3 -0.4(6)
C11 O4 C10 C8 176.8(3)
C7 C8 C10 O3 6.1(5)
C9 C8 C10 O3 -174.5(4)
C7 C8 C10 O4 -170.9(3)
C9 C8 C10 O4 8.5(5)
C1 N1 C12 C13 82.2(4)
C9 N1 C12 C13 -96.8(3)
N1 C12 C13 O5 3.2(5)
N1 C12 C13 C14 -176.6(3)

loop_
_cod_related_entry_id
_cod_related_entry_database
_cod_related_entry_code
1 ChemSpider 21126860
